data_1508329
loop_
_publ_author_name
'Kumar, Rahul'
'Verma, Deepti'
'Mobin, Shaikh M.'
'Namboothiri, Irishi N. N.'

_publ_section_title
;
 One-pot, two-step conversion of aldehydes to phosphonyl- and
 sulfonylpyrazoles using Bestmann-Ohira reagent
;
_journal_coden_ASTM ORLEF7
_journal_issue 16
_journal_name_full 'Organic Letters'
_journal_page_first 4070
_journal_page_last 4073
_journal_paper_doi 10.1021/ol301695e
_journal_volume 14
_journal_year 2012
_chemical_formula_sum 'C13 H17 N2 O3 P'
_chemical_formula_weight 280.25
_space_group_IT_number 14
_symmetry_cell_setting monoclinic
_symmetry_space_group_name_Hall '-P 2yn'
_symmetry_space_group_name_H-M 'P 1 21/n 1'
_atom_sites_solution_hydrogens geom
_atom_sites_solution_primary direct
_atom_sites_solution_secondary difmap
_audit_creation_method SHELXL-97
_cell_angle_alpha 90.00
_cell_angle_beta 90.31(2)
_cell_angle_gamma 90.00
_cell_formula_units_Z 8
_cell_length_a 15.927(4)
_cell_length_b 10.8801(17)
_cell_length_c 17.331(4)
_cell_measurement_reflns_used 2561
_cell_measurement_temperature 293(2)
_cell_measurement_theta_max 30.4397
_cell_measurement_theta_min 3.2647
_cell_volume 3003.2(11)
_computing_cell_refinement 'CrysAlis RED, Oxford Diffraction Ltd.,'
_computing_data_collection 'CrysAlis CCD, Oxford Diffraction Ltd.,'
_computing_data_reduction 'CrysAlis RED, Oxford Diffraction Ltd.,'
_computing_molecular_graphics Ortep3
_computing_publication_material Shelx97
_computing_structure_refinement 'SHELXL-97 (Sheldrick, 1997)'
_computing_structure_solution 'SHELXS-97 (Sheldrick, 1997)'
_diffrn_ambient_temperature 293(2)
_diffrn_detector_area_resol_mean 15.9948
_diffrn_measured_fraction_theta_full 0.998
_diffrn_measured_fraction_theta_max 0.998
_diffrn_measurement_device_type 'OXFORD DIFFRACTION XCALIBUR-S'
_diffrn_measurement_method \w/q-scan
_diffrn_radiation_monochromator graphite
_diffrn_radiation_source 'Enhance (Mo) X-ray Source'
_diffrn_radiation_type MoK\a
_diffrn_radiation_wavelength 0.71073
_diffrn_reflns_av_R_equivalents 0.0995
_diffrn_reflns_av_sigmaI/netI 0.1701
_diffrn_reflns_limit_h_max 18
_diffrn_reflns_limit_h_min -18
_diffrn_reflns_limit_k_max 12
_diffrn_reflns_limit_k_min -12
_diffrn_reflns_limit_l_max 15
_diffrn_reflns_limit_l_min -20
_diffrn_reflns_number 22001
_diffrn_reflns_theta_full 25.00
_diffrn_reflns_theta_max 25.00
_diffrn_reflns_theta_min 3.27
_exptl_absorpt_coefficient_mu 0.188
_exptl_absorpt_correction_T_max 0.9723
_exptl_absorpt_correction_T_min 0.9580
_exptl_absorpt_correction_type multi-scan
_exptl_absorpt_process_details
;
CrysAlis RED, Oxford Diffraction Ltd.,
Version 1.171.31.7 (release 18-10-2006 CrysAlis171 .NET)
(compiled Oct 18 2006,16:28:17)
Empirical absorption correction using spherical harmonics,
 implemented in SCALE3 ABSPACK scaling algorithm.
;
_exptl_crystal_colour colourless
_exptl_crystal_density_diffrn 1.240
_exptl_crystal_density_method 'not measured'
_exptl_crystal_description block
_exptl_crystal_F_000 1184
_exptl_crystal_size_max 0.23
_exptl_crystal_size_mid 0.19
_exptl_crystal_size_min 0.15
_refine_diff_density_max 0.184
_refine_diff_density_min -0.170
_refine_diff_density_rms 0.031
_refine_ls_extinction_method none
_refine_ls_goodness_of_fit_ref 0.686
_refine_ls_hydrogen_treatment riding
_refine_ls_matrix_type full
_refine_ls_number_parameters 347
_refine_ls_number_reflns 5261
_refine_ls_number_restraints 0
_refine_ls_restrained_S_all 0.686
_refine_ls_R_factor_all 0.1633
_refine_ls_R_factor_gt 0.0433
_refine_ls_shift/su_max 0.000
_refine_ls_shift/su_mean 0.000
_refine_ls_structure_factor_coef Fsqd
_refine_ls_weighting_details 'calc w=1/[\s^2^(Fo^2^)+(0.0311P)^2^+0.0000P] where P=(Fo^2^+2Fc^2^)/3'
_refine_ls_weighting_scheme calc
_refine_ls_wR_factor_gt 0.0715
_refine_ls_wR_factor_ref 0.0867
_reflns_number_gt 1772
_reflns_number_total 5261
_reflns_threshold_expression >2sigma(I)
_cod_data_source_file ol301695e_si_003.cif
_cod_data_source_block inn043
_cod_depositor_comments
;
The following automatic conversions were performed:

'_symmetry_cell_setting' value 'Monoclinic' changed to 'monoclinic'
according to /home/saulius/struct/CIF-dictionaries/cif_core.dic
dictionary named 'cif_core.dic' version 2.4.2 from 2011-04-26.

Automatic conversion script
Id: cif_fix_values 1891 2012-01-12 08:04:46Z andrius 

 Updated bibliographic information.

 Antanas Vaitkus,
 2019-09-20
;
_cod_original_sg_symbol_H-M 'P 21/n'
_cod_database_code 1508329

loop_
_symmetry_equiv_pos_as_xyz
'x, y, z'
'-x+1/2, y+1/2, -z+1/2'
'-x, -y, -z'
'x-1/2, -y-1/2, z-1/2'

loop_
_atom_site_label
_atom_site_type_symbol
_atom_site_fract_x
_atom_site_fract_y
_atom_site_fract_z
_atom_site_U_iso_or_equiv
_atom_site_adp_type
_atom_site_occupancy
_atom_site_symmetry_multiplicity
_atom_site_calc_flag
_atom_site_refinement_flags
P1 P -0.40080(6) 0.29897(8) 0.75691(6) 0.0665(3) Uani 1 1 d .
P2 P 0.20355(7) 0.02644(8) 0.87986(5) 0.0694(3) Uani 1 1 d .
O1 O -0.41119(13) 0.42658(16) 0.73209(14) 0.0869(8) Uani 1 1 d .
O2 O -0.45418(15) 0.20475(18) 0.71084(16) 0.0887(8) Uani 1 1 d .
O3 O -0.42696(17) 0.2695(2) 0.84187(16) 0.1036(9) Uani 1 1 d .
O4 O 0.17392(15) -0.10083(16) 0.88046(12) 0.0828(8) Uani 1 1 d .
O5 O 0.13705(18) 0.12069(18) 0.90821(12) 0.0783(7) Uani 1 1 d .
O6 O 0.27967(16) 0.0560(2) 0.93400(15) 0.0932(8) Uani 1 1 d .
N1 N -0.26905(19) 0.1401(2) 0.77071(15) 0.0611(7) Uani 1 1 d .
N2 N -0.18625(19) 0.1425(2) 0.75468(14) 0.0607(8) Uani 1 1 d .
H2 H -0.1540 0.0799 0.7611 0.073 Uiso 1 1 calc R
N3 N 0.26808(18) 0.1807(2) 0.77092(17) 0.0678(8) Uani 1 1 d .
N4 N 0.28227(16) 0.1777(2) 0.69449(17) 0.0621(8) Uani 1 1 d .
H4 H 0.3027 0.2388 0.6693 0.075 Uiso 1 1 calc R
C1 C -0.4747(3) 0.2142(4) 0.6333(3) 0.1238(16) Uani 1 1 d .
H1A H -0.4260 0.2433 0.6053 0.149 Uiso 1 1 calc R
H1B H -0.5189 0.2747 0.6271 0.149 Uiso 1 1 calc R
C2 C -0.5027(3) 0.0972(4) 0.5996(3) 0.1363(18) Uani 1 1 d .
H2A H -0.4576 0.0387 0.6017 0.205 Uiso 1 1 calc R
H2B H -0.5192 0.1101 0.5468 0.205 Uiso 1 1 calc R
H2C H -0.5497 0.0664 0.6282 0.205 Uiso 1 1 calc R
C3 C -0.5102(4) 0.2975(5) 0.8694(4) 0.180(3) Uani 1 1 d .
H3A H -0.5323 0.3643 0.8383 0.216 Uiso 1 1 calc R
H3B H -0.5454 0.2263 0.8599 0.216 Uiso 1 1 calc R
C4 C -0.5179(5) 0.3269(7) 0.9393(4) 0.249(4) Uani 1 1 d .
H4A H -0.5306 0.2550 0.9691 0.373 Uiso 1 1 calc R
H4B H -0.5626 0.3855 0.9443 0.373 Uiso 1 1 calc R
H4C H -0.4664 0.3627 0.9576 0.373 Uiso 1 1 calc R
C5 C -0.2944(2) 0.2543(3) 0.75213(16) 0.0488(9) Uani 1 1 d .
C6 C -0.2280(2) 0.3253(3) 0.72609(17) 0.0553(9) Uani 1 1 d .
H6 H -0.2306 0.4071 0.7106 0.066 Uiso 1 1 calc R
C7 C -0.1579(2) 0.2525(3) 0.72748(17) 0.0497(9) Uani 1 1 d .
C8 C -0.0719(2) 0.2755(3) 0.70535(18) 0.0542(9) Uani 1 1 d .
C9 C -0.0381(3) 0.3902(3) 0.7156(2) 0.0799(11) Uani 1 1 d .
H9 H -0.0704 0.4520 0.7377 0.096 Uiso 1 1 calc R
C10 C 0.0428(3) 0.4152(4) 0.6937(3) 0.1018(14) Uani 1 1 d .
H10 H 0.0651 0.4933 0.7015 0.122 Uiso 1 1 calc R
C11 C 0.0910(2) 0.3249(4) 0.6602(2) 0.0985(14) Uani 1 1 d .
H11 H 0.1458 0.3417 0.6450 0.118 Uiso 1 1 calc R
C12 C 0.0574(3) 0.2100(4) 0.6493(2) 0.0894(12) Uani 1 1 d .
H12 H 0.0895 0.1485 0.6267 0.107 Uiso 1 1 calc R
C13 C -0.0237(2) 0.1852(3) 0.67184(19) 0.0699(10) Uani 1 1 d .
H13 H -0.0459 0.1071 0.6644 0.084 Uiso 1 1 calc R
C14 C 0.0562(3) 0.1293(4) 0.8729(3) 0.1353(18) Uani 1 1 d .
H14A H 0.0617 0.1763 0.8257 0.162 Uiso 1 1 calc R
H14B H 0.0384 0.0472 0.8587 0.162 Uiso 1 1 calc R
C15 C -0.0042(4) 0.1803(7) 0.9150(3) 0.247(4) Uani 1 1 d .
H15A H -0.0167 0.1282 0.9582 0.371 Uiso 1 1 calc R
H15B H -0.0537 0.1905 0.8838 0.371 Uiso 1 1 calc R
H15C H 0.0142 0.2591 0.9334 0.371 Uiso 1 1 calc R
C16 C 0.2811(3) 0.0194(4) 1.0135(3) 0.1361(18) Uani 1 1 d .
H16A H 0.2559 0.0837 1.0445 0.163 Uiso 1 1 calc R
H16B H 0.2476 -0.0544 1.0196 0.163 Uiso 1 1 calc R
C17 C 0.3614(4) -0.0030(5) 1.0402(3) 0.188(3) Uani 1 1 d .
H17A H 0.3833 -0.0752 1.0155 0.283 Uiso 1 1 calc R
H17B H 0.3602 -0.0156 1.0950 0.283 Uiso 1 1 calc R
H17C H 0.3966 0.0661 1.0286 0.283 Uiso 1 1 calc R
C18 C 0.2370(2) 0.0686(3) 0.78655(18) 0.0550(9) Uani 1 1 d .
C19 C 0.2330(2) -0.0033(3) 0.7199(2) 0.0596(9) Uani 1 1 d .
H19 H 0.2148 -0.0843 0.7164 0.072 Uiso 1 1 calc R
C20 C 0.2613(2) 0.0691(3) 0.6608(2) 0.0535(9) Uani 1 1 d .
C21 C 0.2664(2) 0.0444(3) 0.5778(2) 0.0569(9) Uani 1 1 d .
C22 C 0.2608(2) -0.0732(3) 0.5500(2) 0.0873(13) Uani 1 1 d .
H22 H 0.2559 -0.1386 0.5843 0.105 Uiso 1 1 calc R
C23 C 0.2623(3) -0.0958(4) 0.4713(3) 0.1157(17) Uani 1 1 d .
H23 H 0.2577 -0.1761 0.4534 0.139 Uiso 1 1 calc R
C24 C 0.2703(3) -0.0031(4) 0.4203(2) 0.0995(14) Uani 1 1 d .
H24 H 0.2721 -0.0191 0.3677 0.119 Uiso 1 1 calc R
C25 C 0.2758(3) 0.1143(4) 0.4470(2) 0.0965(13) Uani 1 1 d .
H25 H 0.2804 0.1789 0.4121 0.116 Uiso 1 1 calc R
C26 C 0.2746(2) 0.1386(3) 0.5249(2) 0.0819(12) Uani 1 1 d .
H26 H 0.2795 0.2192 0.5421 0.098 Uiso 1 1 calc R

loop_
_atom_site_aniso_label
_atom_site_aniso_U_11
_atom_site_aniso_U_22
_atom_site_aniso_U_33
_atom_site_aniso_U_23
_atom_site_aniso_U_13
_atom_site_aniso_U_12
P1 0.0599(8) 0.0485(6) 0.0913(8) -0.0111(5) 0.0022(6) -0.0028(6)
P2 0.0995(9) 0.0516(6) 0.0570(7) 0.0021(5) 0.0034(6) 0.0153(6)
O1 0.0604(17) 0.0398(12) 0.160(2) -0.0057(12) -0.0048(16) 0.0050(11)
O2 0.097(2) 0.0557(13) 0.114(2) -0.0055(15) -0.0300(18) -0.0137(14)
O3 0.078(2) 0.119(2) 0.114(2) 0.0012(16) 0.0351(19) 0.0091(16)
O4 0.131(2) 0.0446(13) 0.0732(17) 0.0038(11) 0.0302(15) 0.0056(13)
O5 0.102(2) 0.0669(14) 0.0664(17) -0.0081(12) 0.0062(16) 0.0229(15)
O6 0.114(2) 0.1144(19) 0.0513(17) 0.0177(14) -0.0133(17) 0.0077(16)
N1 0.055(2) 0.0478(17) 0.080(2) -0.0013(14) 0.0125(17) 0.0006(17)
N2 0.065(2) 0.0363(16) 0.081(2) -0.0011(13) 0.0009(17) 0.0088(16)
N3 0.100(2) 0.0466(17) 0.057(2) 0.0017(14) 0.0074(17) 0.0053(16)
N4 0.089(2) 0.0408(16) 0.057(2) 0.0008(14) 0.0069(17) -0.0029(15)
C1 0.170(5) 0.100(3) 0.101(4) -0.010(3) -0.029(4) 0.000(3)
C2 0.135(4) 0.129(4) 0.144(4) -0.050(3) -0.028(3) -0.029(3)
C3 0.166(7) 0.228(6) 0.147(6) -0.004(5) 0.069(5) -0.001(5)
C4 0.234(8) 0.371(10) 0.142(6) -0.011(6) 0.087(6) 0.069(7)
C5 0.055(3) 0.0332(18) 0.058(2) -0.0078(15) -0.0011(18) -0.0013(18)
C6 0.065(3) 0.0360(18) 0.065(2) 0.0032(15) 0.002(2) 0.001(2)
C7 0.055(3) 0.0331(19) 0.061(2) 0.0004(15) -0.0040(19) 0.001(2)
C8 0.049(3) 0.042(2) 0.072(2) 0.0062(17) -0.002(2) -0.002(2)
C9 0.058(3) 0.060(3) 0.122(3) 0.002(2) 0.000(3) -0.004(2)
C10 0.077(4) 0.065(3) 0.164(4) 0.015(3) 0.004(3) -0.010(3)
C11 0.060(3) 0.090(3) 0.146(4) 0.038(3) 0.009(3) -0.001(3)
C12 0.071(3) 0.080(3) 0.117(3) 0.017(2) 0.023(3) 0.021(3)
C13 0.060(3) 0.057(2) 0.093(3) 0.0088(19) 0.010(2) 0.003(2)
C14 0.107(4) 0.184(5) 0.114(4) -0.030(3) -0.004(4) 0.067(4)
C15 0.159(6) 0.436(11) 0.147(5) -0.097(6) -0.016(4) 0.147(7)
C16 0.174(6) 0.156(4) 0.078(4) -0.001(3) -0.032(4) 0.006(4)
C17 0.190(6) 0.274(7) 0.101(4) 0.016(4) -0.053(4) 0.068(5)
C18 0.068(3) 0.045(2) 0.052(3) 0.0026(17) 0.0011(19) 0.0098(18)
C19 0.077(3) 0.0421(19) 0.060(3) 0.0014(19) -0.001(2) 0.0061(17)
C20 0.064(3) 0.045(2) 0.052(3) -0.0007(19) -0.0012(19) 0.0049(18)
C21 0.066(3) 0.050(2) 0.055(3) 0.001(2) 0.0023(19) 0.0053(18)
C22 0.132(4) 0.057(2) 0.073(3) -0.009(2) 0.019(3) -0.010(2)
C23 0.188(5) 0.082(3) 0.077(4) -0.028(3) 0.023(3) -0.026(3)
C24 0.127(4) 0.112(3) 0.059(3) -0.018(3) 0.003(3) -0.015(3)
C25 0.142(4) 0.086(3) 0.061(3) 0.006(2) -0.007(3) 0.007(3)
C26 0.131(4) 0.063(2) 0.051(3) -0.004(2) -0.002(2) 0.001(2)

loop_
_atom_type_symbol
_atom_type_description
_atom_type_scat_dispersion_real
_atom_type_scat_dispersion_imag
_atom_type_scat_source
C C 0.0033 0.0016 'International Tables Vol C Tables 4.2.6.8 and 6.1.1.4'
H H 0.0000 0.0000 'International Tables Vol C Tables 4.2.6.8 and 6.1.1.4'
N N 0.0061 0.0033 'International Tables Vol C Tables 4.2.6.8 and 6.1.1.4'
O O 0.0106 0.0060 'International Tables Vol C Tables 4.2.6.8 and 6.1.1.4'
P P 0.1023 0.0942 'International Tables Vol C Tables 4.2.6.8 and 6.1.1.4'

loop_
_geom_angle_atom_site_label_1
_geom_angle_atom_site_label_2
_geom_angle_atom_site_label_3
_geom_angle
O1 P1 O2 114.54(14)
O1 P1 O3 116.13(14)
O2 P1 O3 101.60(14)
O1 P1 C5 110.78(14)
O2 P1 C5 108.52(13)
O3 P1 C5 104.38(16)
O4 P2 O5 113.66(14)
O4 P2 O6 116.09(14)
O5 P2 O6 101.66(14)
O4 P2 C18 110.55(15)
O5 P2 C18 109.12(13)
O6 P2 C18 105.05(15)
C1 O2 P1 125.2(3)
C3 O3 P1 121.1(3)
C14 O5 P2 121.5(3)
C16 O6 P2 121.9(3)
C5 N1 N2 103.0(2)
N1 N2 C7 114.4(3)
N1 N2 H2 122.8
C7 N2 H2 122.8
C18 N3 N4 103.9(2)
N3 N4 C20 113.7(2)
N3 N4 H4 123.2
C20 N4 H4 123.2
O2 C1 C2 113.0(4)
O2 C1 H1A 109.0
C2 C1 H1A 109.0
O2 C1 H1B 109.0
C2 C1 H1B 109.0
H1A C1 H1B 107.8
C1 C2 H2A 109.5
C1 C2 H2B 109.5
H2A C2 H2B 109.5
C1 C2 H2C 109.5
H2A C2 H2C 109.5
H2B C2 H2C 109.5
C4 C3 O3 117.8(7)
C4 C3 H3A 107.9
O3 C3 H3A 107.9
C4 C3 H3B 107.9
O3 C3 H3B 107.9
H3A C3 H3B 107.2
C3 C4 H4A 109.5
C3 C4 H4B 109.5
H4A C4 H4B 109.5
C3 C4 H4C 109.5
H4A C4 H4C 109.5
H4B C4 H4C 109.5
N1 C5 C6 111.4(3)
N1 C5 P1 122.0(3)
C6 C5 P1 126.6(3)
C7 C6 C5 107.1(3)
C7 C6 H6 126.4
C5 C6 H6 126.4
N2 C7 C6 104.0(3)
N2 C7 C8 124.0(3)
C6 C7 C8 131.9(3)
C9 C8 C13 118.9(3)
C9 C8 C7 119.7(3)
C13 C8 C7 121.3(3)
C8 C9 C10 120.9(4)
C8 C9 H9 119.5
C10 C9 H9 119.5
C9 C10 C11 120.1(4)
C9 C10 H10 119.9
C11 C10 H10 119.9
C12 C11 C10 119.3(4)
C12 C11 H11 120.4
C10 C11 H11 120.4
C11 C12 C13 120.3(4)
C11 C12 H12 119.8
C13 C12 H12 119.8
C8 C13 C12 120.4(3)
C8 C13 H13 119.8
C12 C13 H13 119.8
C15 C14 O5 116.5(4)
C15 C14 H14A 108.2
O5 C14 H14A 108.2
C15 C14 H14B 108.2
O5 C14 H14B 108.2
H14A C14 H14B 107.3
C14 C15 H15A 109.5
C14 C15 H15B 109.5
H15A C15 H15B 109.5
C14 C15 H15C 109.5
H15A C15 H15C 109.5
H15B C15 H15C 109.5
C17 C16 O6 112.4(5)
C17 C16 H16A 109.1
O6 C16 H16A 109.1
C17 C16 H16B 109.1
O6 C16 H16B 109.1
H16A C16 H16B 107.9
C16 C17 H17A 109.5
C16 C17 H17B 109.5
H17A C17 H17B 109.5
C16 C17 H17C 109.5
H17A C17 H17C 109.5
H17B C17 H17C 109.5
N3 C18 C19 110.9(3)
N3 C18 P2 122.2(3)
C19 C18 P2 126.8(3)
C20 C19 C18 106.4(3)
C20 C19 H19 126.8
C18 C19 H19 126.8
N4 C20 C19 105.1(3)
N4 C20 C21 124.5(3)
C19 C20 C21 130.4(3)
C22 C21 C26 117.8(3)
C22 C21 C20 120.8(3)
C26 C21 C20 121.4(3)
C21 C22 C23 120.6(3)
C21 C22 H22 119.7
C23 C22 H22 119.7
C24 C23 C22 121.0(4)
C24 C23 H23 119.5
C22 C23 H23 119.5
C23 C24 C25 119.1(4)
C23 C24 H24 120.4
C25 C24 H24 120.4
C24 C25 C26 120.8(3)
C24 C25 H25 119.6
C26 C25 H25 119.6
C25 C26 C21 120.7(3)
C25 C26 H26 119.6
C21 C26 H26 119.6

loop_
_geom_bond_atom_site_label_1
_geom_bond_atom_site_label_2
_geom_bond_distance
P1 O1 1.463(2)
P1 O2 1.551(2)
P1 O3 1.566(3)
P1 C5 1.766(3)
P2 O4 1.4630(19)
P2 O5 1.556(2)
P2 O6 1.562(3)
P2 C18 1.766(3)
O2 C1 1.385(4)
O3 C3 1.443(5)
O5 C14 1.425(4)
O6 C16 1.435(4)
N1 C5 1.344(3)
N1 N2 1.349(3)
N2 C7 1.364(3)
N2 H2 0.8600
N3 C18 1.345(3)
N3 N4 1.345(3)
N4 C20 1.359(3)
N4 H4 0.8600
C1 C2 1.469(4)
C1 H1A 0.9700
C1 H1B 0.9700
C2 H2A 0.9600
C2 H2B 0.9600
C2 H2C 0.9600
C3 C4 1.259(6)
C3 H3A 0.9700
C3 H3B 0.9700
C4 H4A 0.9600
C4 H4B 0.9600
C4 H4C 0.9600
C5 C6 1.387(4)
C6 C7 1.368(4)
C6 H6 0.9300
C7 C8 1.446(4)
C8 C9 1.370(4)
C8 C13 1.378(4)
C9 C10 1.372(4)
C9 H9 0.9300
C10 C11 1.378(5)
C10 H10 0.9300
C11 C12 1.374(4)
C11 H11 0.9300
C12 C13 1.376(4)
C12 H12 0.9300
C13 H13 0.9300
C14 C15 1.332(5)
C14 H14A 0.9700
C14 H14B 0.9700
C15 H15A 0.9600
C15 H15B 0.9600
C15 H15C 0.9600
C16 C17 1.380(6)
C16 H16A 0.9700
C16 H16B 0.9700
C17 H17A 0.9600
C17 H17B 0.9600
C17 H17C 0.9600
C18 C19 1.395(4)
C19 C20 1.371(4)
C19 H19 0.9300
C20 C21 1.467(4)
C21 C22 1.371(4)
C21 C26 1.381(4)
C22 C23 1.386(5)
C22 H22 0.9300
C23 C24 1.347(4)
C23 H23 0.9300
C24 C25 1.361(4)
C24 H24 0.9300
C25 C26 1.375(4)
C25 H25 0.9300
C26 H26 0.9300

loop_
_geom_torsion_atom_site_label_1
_geom_torsion_atom_site_label_2
_geom_torsion_atom_site_label_3
_geom_torsion_atom_site_label_4
_geom_torsion
O1 P1 O2 C1 33.4(4)
O3 P1 O2 C1 159.4(3)
C5 P1 O2 C1 -91.0(3)
O1 P1 O3 C3 55.7(4)
O2 P1 O3 C3 -69.3(3)
C5 P1 O3 C3 177.9(3)
O4 P2 O5 C14 -56.1(3)
O6 P2 O5 C14 178.4(3)
C18 P2 O5 C14 67.7(3)
O4 P2 O6 C16 -49.2(3)
O5 P2 O6 C16 74.7(3)
C18 P2 O6 C16 -171.7(3)
C5 N1 N2 C7 0.4(3)
C18 N3 N4 C20 0.3(4)
P1 O2 C1 C2 162.4(3)
P1 O3 C3 C4 -147.6(6)
N2 N1 C5 C6 -0.7(3)
N2 N1 C5 P1 176.3(2)
O1 P1 C5 N1 -178.8(2)
O2 P1 C5 N1 -52.2(3)
O3 P1 C5 N1 55.5(3)
O1 P1 C5 C6 -2.3(3)
O2 P1 C5 C6 124.2(3)
O3 P1 C5 C6 -128.0(3)
N1 C5 C6 C7 0.7(4)
P1 C5 C6 C7 -176.1(2)
N1 N2 C7 C6 0.0(3)
N1 N2 C7 C8 -178.9(3)
C5 C6 C7 N2 -0.4(3)
C5 C6 C7 C8 178.4(3)
N2 C7 C8 C9 -147.6(3)
C6 C7 C8 C9 33.9(5)
N2 C7 C8 C13 34.4(5)
C6 C7 C8 C13 -144.1(3)
C13 C8 C9 C10 -0.6(5)
C7 C8 C9 C10 -178.7(3)
C8 C9 C10 C11 0.7(6)
C9 C10 C11 C12 -0.3(6)
C10 C11 C12 C13 -0.1(6)
C9 C8 C13 C12 0.3(5)
C7 C8 C13 C12 178.3(3)
C11 C12 C13 C8 0.1(5)
P2 O5 C14 C15 158.4(5)
P2 O6 C16 C17 149.8(4)
N4 N3 C18 C19 0.6(4)
N4 N3 C18 P2 -177.3(2)
O4 P2 C18 N3 -179.2(3)
O5 P2 C18 N3 55.1(3)
O6 P2 C18 N3 -53.2(3)
O4 P2 C18 C19 3.2(3)
O5 P2 C18 C19 -122.5(3)
O6 P2 C18 C19 129.2(3)
N3 C18 C19 C20 -1.2(4)
P2 C18 C19 C20 176.6(2)
N3 N4 C20 C19 -1.0(4)
N3 N4 C20 C21 176.6(3)
C18 C19 C20 N4 1.3(4)
C18 C19 C20 C21 -176.1(3)
N4 C20 C21 C22 166.6(3)
C19 C20 C21 C22 -16.4(6)
N4 C20 C21 C26 -15.2(5)
C19 C20 C21 C26 161.8(3)
C26 C21 C22 C23 -0.8(6)
C20 C21 C22 C23 177.5(4)
C21 C22 C23 C24 0.8(7)
C22 C23 C24 C25 -0.9(7)
C23 C24 C25 C26 1.1(7)
C24 C25 C26 C21 -1.1(6)
C22 C21 C26 C25 1.0(6)
C20 C21 C26 C25 -177.3(3)

loop_
_cod_related_entry_id
_cod_related_entry_database
_cod_related_entry_code
1 ChemSpider 30651984
